data_4078751
loop_
_publ_author_name
'Martinez-Arripe, Elsa'
'Jean-Baptiste-dit-Dominique, Fran\,cois'
'Auffrant, Audrey'
'Le Goff, Xavier-Fr\'ed\'eric'
'Thuilliez, Julien'
'Nief, Fran\,cois'

_publ_section_title
;
 Synthesis and Characterization of Bidentate Rare-Earth
 Iminophosphoraneo-Aryl Complexes and Their Behavior As Catalysts for the
 Polymerization of 1,3-Butadiene
;
_journal_issue 13
_journal_name_full Organometallics
_journal_page_first 4854
_journal_paper_doi 10.1021/om300389v
_journal_volume 31
_journal_year 2012
_chemical_formula_moiety 'C66 H69 La N3 P3, C4H8O, C7H8'
_chemical_formula_sum 'C77 H85 La N3 O P3'
_chemical_formula_weight 1300.30
_chemical_name_systematic
; 
 ? 
;
_space_group_IT_number 2
_symmetry_cell_setting triclinic
_symmetry_space_group_name_Hall '-P 1'
_symmetry_space_group_name_H-M 'P -1'
_atom_sites_solution_hydrogens geom
_atom_sites_solution_primary direct
_atom_sites_solution_secondary difmap
_audit_creation_method SHELXL-97
_cell_angle_alpha 88.449(1)
_cell_angle_beta 69.426(1)
_cell_angle_gamma 84.688(1)
_cell_formula_units_Z 2
_cell_length_a 13.154(1)
_cell_length_b 15.279(1)
_cell_length_c 18.133(1)
_cell_measurement_reflns_used 5503
_cell_measurement_temperature 150.0(1)
_cell_measurement_theta_max 27.485
_cell_measurement_theta_min 0.998
_cell_volume 3397.2(4)
_computing_cell_refinement 'DENZO (Otwinowski & Minor, 1997) & COLLECT'
_computing_data_collection 'COLLECT (Hooft, R.W.W., 1998)'
_computing_data_reduction 'DENZO & COLLECT'
_computing_molecular_graphics 'PLATON (Spek, 2009)'
_computing_publication_material 'PLATON (Spek, 2009)'
_computing_structure_refinement 'SHELXL-97 (Sheldrick, 1997)'
_computing_structure_solution 'SIR97 (Altomare et al., 1999)'
_diffrn_ambient_temperature 150.0(1)
_diffrn_measured_fraction_theta_full 0.992
_diffrn_measured_fraction_theta_max 0.992
_diffrn_measurement_device_type 'Kappa APEX II'
_diffrn_measurement_method 'phi and omega scans'
_diffrn_radiation_monochromator graphite
_diffrn_radiation_source 'fine-focus sealed tube'
_diffrn_radiation_type MoK\a
_diffrn_radiation_wavelength 0.71069
_diffrn_reflns_av_R_equivalents 0.0388
_diffrn_reflns_av_sigmaI/netI 0.0375
_diffrn_reflns_limit_h_max 17
_diffrn_reflns_limit_h_min -16
_diffrn_reflns_limit_k_max 19
_diffrn_reflns_limit_k_min -19
_diffrn_reflns_limit_l_max 23
_diffrn_reflns_limit_l_min -23
_diffrn_reflns_number 49417
_diffrn_reflns_theta_full 27.48
_diffrn_reflns_theta_max 27.48
_diffrn_reflns_theta_min 2.74
_exptl_absorpt_coefficient_mu 0.745
_exptl_absorpt_correction_T_max 0.9292
_exptl_absorpt_correction_T_min 0.8073
_exptl_absorpt_correction_type multi-scan
_exptl_absorpt_process_details 'Denzo/Scalepack (Otwinowski & Minor, 1996)'
_exptl_crystal_colour 'pale yellow'
_exptl_crystal_density_diffrn 1.271
_exptl_crystal_density_method 'not measured'
_exptl_crystal_description block
_exptl_crystal_F_000 1356
_exptl_crystal_size_max 0.30
_exptl_crystal_size_mid 0.20
_exptl_crystal_size_min 0.10
_platon_squeeze_details
;
 A highly disordered C4H8O and C5H12 molecule was accounted for using the
 Platon SQUEEZE function.
;
_refine_diff_density_max 1.160
_refine_diff_density_min -0.975
_refine_diff_density_rms 0.088
_refine_ls_extinction_method none
_refine_ls_goodness_of_fit_ref 1.076
_refine_ls_hydrogen_treatment constr
_refine_ls_matrix_type full
_refine_ls_number_parameters 661
_refine_ls_number_reflns 15476
_refine_ls_number_restraints 0
_refine_ls_restrained_S_all 1.076
_refine_ls_R_factor_all 0.0549
_refine_ls_R_factor_gt 0.0474
_refine_ls_shift/su_max 0.002
_refine_ls_shift/su_mean 0.000
_refine_ls_structure_factor_coef Fsqd
_refine_ls_weighting_details 'calc w=1/[\s^2^(Fo^2^)+(0.0498P)^2^+5.9274P] where P=(Fo^2^+2Fc^2^)/3'
_refine_ls_weighting_scheme calc
_refine_ls_wR_factor_gt 0.1207
_refine_ls_wR_factor_ref 0.1260
_reflns_number_gt 13581
_reflns_number_total 15476
_reflns_threshold_expression >2sigma(I)
_cod_data_source_file om300389v_si_002.cif
_cod_data_source_block ema254
_cod_original_sg_symbol_H-M 'P-1     '
_cod_database_code 4078751

loop_
_symmetry_equiv_pos_as_xyz
'x, y, z'
'-x, -y, -z'

loop_
_atom_site_label
_atom_site_type_symbol
_atom_site_fract_x
_atom_site_fract_y
_atom_site_fract_z
_atom_site_U_iso_or_equiv
_atom_site_adp_type
_atom_site_occupancy
_atom_site_symmetry_multiplicity
_atom_site_calc_flag
_atom_site_refinement_flags
La1 La 0.745441(14) 0.220634(11) 0.768105(11) 0.03138(7) Uani 1 1 d .
P1 P 0.50089(6) 0.10632(5) 0.79211(5) 0.02962(16) Uani 1 1 d .
P2 P 1.01353(7) 0.20334(5) 0.60877(5) 0.03279(17) Uani 1 1 d .
P3 P 0.79724(7) 0.39964(5) 0.88170(5) 0.03185(17) Uani 1 1 d .
N1 N 0.5490(2) 0.20001(18) 0.7817(2) 0.0430(7) Uani 1 1 d .
N2 N 0.9494(2) 0.18042(17) 0.69853(15) 0.0313(5) Uani 1 1 d .
N3 N 0.7948(2) 0.37575(17) 0.79776(16) 0.0331(6) Uani 1 1 d .
C1 C 0.6093(3) 0.0220(2) 0.78326(17) 0.0294(6) Uani 1 1 d .
C2 C 0.7131(3) 0.0473(2) 0.77514(17) 0.0295(6) Uani 1 1 d .
C3 C 0.7919(3) -0.0251(2) 0.76558(18) 0.0326(6) Uani 1 1 d .
H3 H 0.8643 -0.0134 0.7589 0.039 Uiso 1 1 calc R
C4 C 0.7702(3) -0.1122(2) 0.7654(2) 0.0374(7) Uani 1 1 d .
H4 H 0.8270 -0.1577 0.7588 0.045 Uiso 1 1 calc R
C5 C 0.6656(3) -0.1333(2) 0.7747(2) 0.0399(7) Uani 1 1 d .
H5 H 0.6501 -0.1929 0.7753 0.048 Uiso 1 1 calc R
C6 C 0.5848(3) -0.0658(2) 0.78300(19) 0.0335(7) Uani 1 1 d .
H6 H 0.5132 -0.0785 0.7885 0.040 Uiso 1 1 calc R
C7 C 0.4424(3) 0.0829(3) 0.7185(2) 0.0423(8) Uani 1 1 d .
C8 C 0.4965(4) 0.1122(4) 0.6423(2) 0.0692(14) Uani 1 1 d .
H8 H 0.5567 0.1464 0.6321 0.083 Uiso 1 1 calc R
C9 C 0.4620(7) 0.0909(6) 0.5815(3) 0.113(3) Uani 1 1 d .
H9 H 0.4993 0.1101 0.5295 0.136 Uiso 1 1 calc R
C10 C 0.3743(7) 0.0424(5) 0.5959(4) 0.109(3) Uani 1 1 d .
H10 H 0.3520 0.0277 0.5537 0.131 Uiso 1 1 calc R
C11 C 0.3192(5) 0.0154(4) 0.6700(4) 0.088(2) Uani 1 1 d .
H11 H 0.2572 -0.0166 0.6799 0.106 Uiso 1 1 calc R
C12 C 0.3542(4) 0.0347(3) 0.7324(3) 0.0587(11) Uani 1 1 d .
H12 H 0.3168 0.0145 0.7840 0.070 Uiso 1 1 calc R
C13 C 0.3907(3) 0.0962(2) 0.88512(18) 0.0302(6) Uani 1 1 d .
C14 C 0.2889(3) 0.1418(2) 0.8979(2) 0.0373(7) Uani 1 1 d .
H14 H 0.2756 0.1736 0.8559 0.045 Uiso 1 1 calc R
C15 C 0.2065(3) 0.1412(2) 0.9717(2) 0.0410(8) Uani 1 1 d .
H15 H 0.1373 0.1719 0.9797 0.049 Uiso 1 1 calc R
C16 C 0.2257(3) 0.0959(2) 1.0328(2) 0.0393(7) Uani 1 1 d .
H16 H 0.1700 0.0960 1.0833 0.047 Uiso 1 1 calc R
C17 C 0.3264(3) 0.0501(2) 1.02076(19) 0.0382(7) Uani 1 1 d .
H17 H 0.3392 0.0184 1.0629 0.046 Uiso 1 1 calc R
C18 C 0.4080(3) 0.0505(2) 0.94789(19) 0.0335(7) Uani 1 1 d .
H18 H 0.4768 0.0191 0.9404 0.040 Uiso 1 1 calc R
C19 C 0.4690(3) 0.2800(3) 0.7971(3) 0.0576(11) Uani 1 1 d .
H19A H 0.4338 0.2833 0.7570 0.069 Uiso 1 1 calc R
H19B H 0.4115 0.2746 0.8494 0.069 Uiso 1 1 calc R
C20 C 0.5208(4) 0.3602(3) 0.7953(3) 0.0684(13) Uani 1 1 d .
H20A H 0.5818 0.3629 0.7445 0.082 Uiso 1 1 calc R
H20B H 0.5520 0.3580 0.8377 0.082 Uiso 1 1 calc R
C21 C 0.4440(5) 0.4445(4) 0.8054(5) 0.113(3) Uani 1 1 d .
H21A H 0.3743 0.4311 0.8461 0.136 Uiso 1 1 calc R
H21B H 0.4744 0.4882 0.8294 0.136 Uiso 1 1 calc R
C22 C 0.4217(12) 0.4800(10) 0.7587(14) 0.45(2) Uani 1 1 d .
H22A H 0.4507 0.4453 0.7099 0.670 Uiso 1 1 calc R
H22B H 0.4524 0.5370 0.7498 0.670 Uiso 1 1 calc R
H22C H 0.3421 0.4891 0.7750 0.670 Uiso 1 1 calc R
C23 C 0.9169(3) 0.2527(2) 0.5662(2) 0.0389(7) Uani 1 1 d .
C24 C 0.8078(3) 0.2713(2) 0.6160(2) 0.0427(8) Uani 1 1 d .
C25 C 0.7410(4) 0.3109(3) 0.5751(3) 0.0555(10) Uani 1 1 d .
H25 H 0.6657 0.3250 0.6041 0.067 Uiso 1 1 calc R
C26 C 0.7791(5) 0.3300(3) 0.4957(3) 0.0665(13) Uani 1 1 d .
H26 H 0.7302 0.3567 0.4719 0.080 Uiso 1 1 calc R
C27 C 0.8874(5) 0.3106(3) 0.4504(3) 0.0699(14) Uani 1 1 d .
H27 H 0.9132 0.3240 0.3958 0.084 Uiso 1 1 calc R
C28 C 0.9581(4) 0.2714(3) 0.4854(2) 0.0535(10) Uani 1 1 d .
H28 H 1.0330 0.2575 0.4553 0.064 Uiso 1 1 calc R
C29 C 1.0893(3) 0.1077(2) 0.55130(19) 0.0363(7) Uani 1 1 d .
C30 C 1.1781(3) 0.1123(3) 0.4813(2) 0.0433(8) Uani 1 1 d .
H30 H 1.2039 0.1676 0.4625 0.052 Uiso 1 1 calc R
C31 C 1.2287(3) 0.0368(3) 0.4393(2) 0.0508(9) Uani 1 1 d .
H31 H 1.2875 0.0408 0.3909 0.061 Uiso 1 1 calc R
C32 C 1.1951(4) -0.0438(3) 0.4668(3) 0.0548(10) Uani 1 1 d .
H32 H 1.2314 -0.0954 0.4379 0.066 Uiso 1 1 calc R
C33 C 1.1082(4) -0.0500(3) 0.5367(3) 0.0512(9) Uani 1 1 d .
H33 H 1.0854 -0.1060 0.5561 0.061 Uiso 1 1 calc R
C34 C 1.0544(3) 0.0255(2) 0.5784(2) 0.0403(8) Uani 1 1 d .
H34 H 0.9936 0.0212 0.6256 0.048 Uiso 1 1 calc R
C35 C 1.1174(3) 0.2797(2) 0.5961(2) 0.0414(8) Uani 1 1 d .
C36 C 1.2134(3) 0.2511(3) 0.6094(2) 0.0511(9) Uani 1 1 d .
H36 H 1.2279 0.1908 0.6194 0.061 Uiso 1 1 calc R
C37 C 1.2878(4) 0.3109(4) 0.6081(3) 0.0708(14) Uani 1 1 d .
H37 H 1.3529 0.2912 0.6173 0.085 Uiso 1 1 calc R
C38 C 1.2676(5) 0.3980(4) 0.5934(3) 0.0809(17) Uani 1 1 d .
H38 H 1.3179 0.4386 0.5939 0.097 Uiso 1 1 calc R
C39 C 1.1749(5) 0.4269(3) 0.5782(3) 0.0743(15) Uani 1 1 d .
H39 H 1.1625 0.4871 0.5665 0.089 Uiso 1 1 calc R
C40 C 1.0986(4) 0.3680(3) 0.5798(2) 0.0522(10) Uani 1 1 d .
H40 H 1.0343 0.3884 0.5698 0.063 Uiso 1 1 calc R
C41 C 1.0112(3) 0.1414(2) 0.74693(18) 0.0345(7) Uani 1 1 d .
H41A H 1.0726 0.1768 0.7421 0.041 Uiso 1 1 calc R
H41B H 1.0417 0.0811 0.7280 0.041 Uiso 1 1 calc R
C42 C 0.9365(3) 0.1386(2) 0.83304(18) 0.0334(7) Uani 1 1 d .
H42A H 0.9041 0.1989 0.8505 0.040 Uiso 1 1 calc R
H42B H 0.8763 0.1023 0.8371 0.040 Uiso 1 1 calc R
C43 C 0.9942(3) 0.1016(3) 0.8880(2) 0.0526(10) Uani 1 1 d .
H43A H 1.0176 0.0386 0.8756 0.063 Uiso 1 1 calc R
H43B H 1.0604 0.1326 0.8790 0.063 Uiso 1 1 calc R
C44 C 0.9224(4) 0.1110(3) 0.9738(2) 0.0535(10) Uani 1 1 d .
H44A H 0.9011 0.1735 0.9869 0.080 Uiso 1 1 calc R
H44B H 0.9625 0.0856 1.0069 0.080 Uiso 1 1 calc R
H44C H 0.8569 0.0801 0.9832 0.080 Uiso 1 1 calc R
C45 C 0.7147(3) 0.3269(2) 0.95335(19) 0.0360(7) Uani 1 1 d .
C46 C 0.6821(3) 0.2566(2) 0.9219(2) 0.0390(7) Uani 1 1 d .
C47 C 0.6219(3) 0.1997(3) 0.9797(2) 0.0510(10) Uani 1 1 d .
H47 H 0.5968 0.1505 0.9625 0.061 Uiso 1 1 calc R
C48 C 0.5967(4) 0.2104(3) 1.0594(3) 0.0629(12) Uani 1 1 d .
H48 H 0.5562 0.1691 1.0953 0.075 Uiso 1 1 calc R
C49 C 0.6307(4) 0.2818(3) 1.0871(3) 0.0647(12) Uani 1 1 d .
H49 H 0.6134 0.2899 1.1421 0.078 Uiso 1 1 calc R
C50 C 0.6901(3) 0.3415(3) 1.0341(2) 0.0526(10) Uani 1 1 d .
H50 H 0.7136 0.3910 1.0520 0.063 Uiso 1 1 calc R
C51 C 0.7505(3) 0.5131(2) 0.91210(19) 0.0338(7) Uani 1 1 d .
C52 C 0.6397(3) 0.5358(2) 0.9506(3) 0.0492(9) Uani 1 1 d .
H52 H 0.5907 0.4912 0.9652 0.059 Uiso 1 1 calc R
C53 C 0.6000(3) 0.6232(3) 0.9677(3) 0.0527(10) Uani 1 1 d .
H53 H 0.5242 0.6380 0.9939 0.063 Uiso 1 1 calc R
C54 C 0.6705(3) 0.6883(2) 0.9469(2) 0.0474(9) Uani 1 1 d .
H54 H 0.6437 0.7480 0.9592 0.057 Uiso 1 1 calc R
C55 C 0.7805(3) 0.6662(2) 0.9077(3) 0.0470(9) Uani 1 1 d .
H55 H 0.8290 0.7112 0.8924 0.056 Uiso 1 1 calc R
C56 C 0.8207(3) 0.5794(2) 0.8907(2) 0.0397(7) Uani 1 1 d .
H56 H 0.8966 0.5650 0.8643 0.048 Uiso 1 1 calc R
C57 C 0.9341(3) 0.3861(2) 0.8859(2) 0.0347(7) Uani 1 1 d .
C58 C 0.9535(3) 0.4050(3) 0.9540(2) 0.0491(9) Uani 1 1 d .
H58 H 0.8952 0.4291 0.9984 0.059 Uiso 1 1 calc R
C59 C 1.0574(4) 0.3890(3) 0.9579(3) 0.0571(11) Uani 1 1 d .
H59 H 1.0694 0.4008 1.0052 0.068 Uiso 1 1 calc R
C60 C 1.1424(3) 0.3561(3) 0.8933(3) 0.0509(10) Uani 1 1 d .
H60 H 1.2137 0.3465 0.8955 0.061 Uiso 1 1 calc R
C61 C 1.1246(3) 0.3370(3) 0.8256(3) 0.0511(9) Uani 1 1 d .
H61 H 1.1835 0.3137 0.7812 0.061 Uiso 1 1 calc R
C62 C 1.0209(3) 0.3516(2) 0.8218(2) 0.0418(8) Uani 1 1 d .
H62 H 1.0093 0.3379 0.7747 0.050 Uiso 1 1 calc R
C63 C 0.8453(3) 0.4363(2) 0.7326(2) 0.0382(7) Uani 1 1 d .
H63A H 0.8870 0.4012 0.6847 0.046 Uiso 1 1 calc R
H63B H 0.8975 0.4690 0.7466 0.046 Uiso 1 1 calc R
C64 C 0.7649(4) 0.5009(3) 0.7142(2) 0.0541(10) Uani 1 1 d .
H64A H 0.7220 0.5352 0.7624 0.065 Uiso 1 1 calc R
H64B H 0.7138 0.4683 0.6988 0.065 Uiso 1 1 calc R
C65 C 0.8177(5) 0.5645(3) 0.6483(3) 0.0804(16) Uani 1 1 d .
H65A H 0.8752 0.5917 0.6609 0.097 Uiso 1 1 calc R
H65B H 0.8535 0.5307 0.5987 0.097 Uiso 1 1 calc R
C66 C 0.7424(7) 0.6340(5) 0.6355(5) 0.130(3) Uani 1 1 d .
H66A H 0.6790 0.6083 0.6313 0.195 Uiso 1 1 calc R
H66B H 0.7790 0.6650 0.5867 0.195 Uiso 1 1 calc R
H66C H 0.7183 0.6755 0.6798 0.195 Uiso 1 1 calc R

loop_
_atom_site_aniso_label
_atom_site_aniso_U_11
_atom_site_aniso_U_22
_atom_site_aniso_U_33
_atom_site_aniso_U_23
_atom_site_aniso_U_13
_atom_site_aniso_U_12
La1 0.02693(10) 0.02596(10) 0.04150(11) 0.00231(7) -0.01221(8) -0.00335(7)
P1 0.0262(4) 0.0315(4) 0.0328(4) 0.0040(3) -0.0125(3) -0.0033(3)
P2 0.0378(4) 0.0315(4) 0.0281(4) -0.0004(3) -0.0095(3) -0.0062(3)
P3 0.0274(4) 0.0277(4) 0.0368(4) -0.0006(3) -0.0069(3) -0.0013(3)
N1 0.0307(14) 0.0298(14) 0.070(2) 0.0145(14) -0.0202(14) -0.0033(11)
N2 0.0314(13) 0.0344(14) 0.0285(12) 0.0016(10) -0.0115(11) -0.0014(11)
N3 0.0318(14) 0.0279(13) 0.0359(14) 0.0029(11) -0.0069(11) -0.0051(11)
C1 0.0307(15) 0.0286(14) 0.0276(14) 0.0034(11) -0.0085(12) -0.0030(12)
C2 0.0311(15) 0.0293(15) 0.0274(14) 0.0015(11) -0.0096(12) -0.0018(12)
C3 0.0288(15) 0.0332(16) 0.0329(15) -0.0013(12) -0.0077(13) -0.0004(12)
C4 0.0391(18) 0.0287(16) 0.0407(18) -0.0019(13) -0.0111(15) 0.0047(13)
C5 0.0437(19) 0.0273(16) 0.0453(19) -0.0024(14) -0.0111(16) -0.0035(14)
C6 0.0291(15) 0.0342(16) 0.0357(16) 0.0002(13) -0.0084(13) -0.0072(13)
C7 0.0375(18) 0.056(2) 0.0342(17) -0.0093(15) -0.0163(15) 0.0130(16)
C8 0.063(3) 0.100(4) 0.035(2) 0.004(2) -0.0132(19) 0.026(3)
C9 0.143(7) 0.150(7) 0.039(3) -0.024(3) -0.044(4) 0.073(6)
C10 0.133(6) 0.136(6) 0.086(5) -0.063(4) -0.086(5) 0.068(5)
C11 0.078(4) 0.098(4) 0.115(5) -0.055(4) -0.070(4) 0.028(3)
C12 0.050(2) 0.073(3) 0.064(3) -0.024(2) -0.034(2) 0.007(2)
C13 0.0292(15) 0.0328(15) 0.0304(15) -0.0032(12) -0.0122(12) -0.0030(12)
C14 0.0334(17) 0.0415(18) 0.0376(17) 0.0000(14) -0.0145(14) 0.0024(14)
C15 0.0309(17) 0.046(2) 0.0439(19) -0.0082(15) -0.0123(15) 0.0044(14)
C16 0.0324(17) 0.0447(19) 0.0357(17) -0.0031(14) -0.0050(14) -0.0045(14)
C17 0.0369(18) 0.0415(18) 0.0313(16) 0.0015(13) -0.0070(14) 0.0007(14)
C18 0.0300(16) 0.0337(16) 0.0368(16) -0.0004(13) -0.0124(13) 0.0009(12)
C19 0.039(2) 0.044(2) 0.089(3) 0.008(2) -0.024(2) 0.0034(17)
C20 0.069(3) 0.043(2) 0.080(3) 0.001(2) -0.014(3) 0.015(2)
C21 0.072(4) 0.044(3) 0.181(7) 0.033(4) 0.002(4) 0.018(3)
C22 0.223(15) 0.252(16) 0.63(4) 0.30(2) 0.085(19) 0.151(14)
C23 0.054(2) 0.0313(16) 0.0384(17) 0.0046(13) -0.0237(16) -0.0066(15)
C24 0.053(2) 0.0332(17) 0.051(2) 0.0077(15) -0.0300(18) -0.0096(15)
C25 0.064(3) 0.047(2) 0.070(3) 0.010(2) -0.042(2) -0.0082(19)
C26 0.098(4) 0.053(3) 0.075(3) 0.017(2) -0.064(3) -0.010(3)
C27 0.120(5) 0.054(3) 0.052(2) 0.015(2) -0.050(3) -0.013(3)
C28 0.079(3) 0.044(2) 0.041(2) 0.0069(16) -0.025(2) -0.008(2)
C29 0.0453(19) 0.0343(16) 0.0309(15) -0.0066(13) -0.0146(14) -0.0051(14)
C30 0.048(2) 0.049(2) 0.0301(16) -0.0037(15) -0.0088(15) -0.0077(16)
C31 0.049(2) 0.061(3) 0.0383(19) -0.0182(17) -0.0104(17) 0.0006(19)
C32 0.057(2) 0.055(2) 0.054(2) -0.0277(19) -0.024(2) 0.0102(19)
C33 0.058(2) 0.039(2) 0.061(2) -0.0099(17) -0.026(2) -0.0050(17)
C34 0.045(2) 0.0373(18) 0.0399(18) -0.0049(14) -0.0161(16) -0.0053(15)
C35 0.046(2) 0.0396(18) 0.0329(16) -0.0053(14) -0.0046(15) -0.0134(15)
C36 0.046(2) 0.059(2) 0.047(2) -0.0040(18) -0.0119(18) -0.0138(18)
C37 0.057(3) 0.088(4) 0.069(3) -0.005(3) -0.018(2) -0.030(3)
C38 0.076(4) 0.079(4) 0.089(4) -0.006(3) -0.020(3) -0.047(3)
C39 0.090(4) 0.051(3) 0.072(3) -0.002(2) -0.011(3) -0.032(3)
C40 0.059(3) 0.042(2) 0.046(2) -0.0038(16) -0.0029(18) -0.0176(18)
C41 0.0299(16) 0.0405(17) 0.0319(16) -0.0010(13) -0.0109(13) 0.0036(13)
C42 0.0330(16) 0.0353(16) 0.0323(15) 0.0015(13) -0.0121(13) -0.0018(13)
C43 0.050(2) 0.070(3) 0.0402(19) 0.0069(18) -0.0218(18) 0.005(2)
C44 0.063(3) 0.066(3) 0.0361(19) 0.0117(18) -0.0211(18) -0.015(2)
C45 0.0296(16) 0.0356(17) 0.0358(16) 0.0034(13) -0.0038(13) 0.0009(13)
C46 0.0314(17) 0.0306(16) 0.0459(19) 0.0058(14) -0.0036(14) 0.0013(13)
C47 0.040(2) 0.0368(19) 0.060(2) 0.0074(17) 0.0012(18) -0.0011(16)
C48 0.056(3) 0.052(2) 0.058(3) 0.023(2) 0.006(2) -0.006(2)
C49 0.064(3) 0.076(3) 0.042(2) 0.018(2) -0.005(2) -0.008(2)
C50 0.052(2) 0.059(2) 0.041(2) 0.0069(18) -0.0075(17) -0.0113(19)
C51 0.0292(16) 0.0322(16) 0.0363(16) 0.0005(13) -0.0076(13) -0.0004(12)
C52 0.0352(19) 0.0334(18) 0.068(3) -0.0059(17) -0.0041(18) -0.0021(15)
C53 0.0354(19) 0.039(2) 0.072(3) -0.0072(18) -0.0054(18) 0.0047(15)
C54 0.046(2) 0.0316(17) 0.065(2) -0.0078(16) -0.0212(19) 0.0028(15)
C55 0.043(2) 0.0330(18) 0.066(2) -0.0014(17) -0.0194(18) -0.0054(15)
C56 0.0338(17) 0.0345(17) 0.050(2) -0.0016(15) -0.0142(15) -0.0007(14)
C57 0.0307(16) 0.0272(15) 0.0445(18) -0.0014(13) -0.0118(14) 0.0005(12)
C58 0.045(2) 0.056(2) 0.044(2) -0.0103(17) -0.0154(17) 0.0071(18)
C59 0.053(2) 0.063(3) 0.063(3) -0.012(2) -0.033(2) 0.009(2)
C60 0.039(2) 0.042(2) 0.076(3) -0.0069(19) -0.026(2) 0.0036(16)
C61 0.0308(18) 0.055(2) 0.059(2) -0.0104(19) -0.0071(17) 0.0030(16)
C62 0.0328(17) 0.047(2) 0.0433(19) -0.0069(15) -0.0107(15) -0.0004(15)
C63 0.0427(19) 0.0328(16) 0.0344(16) 0.0032(13) -0.0063(14) -0.0096(14)
C64 0.062(3) 0.043(2) 0.051(2) 0.0137(17) -0.014(2) -0.0011(19)
C65 0.100(4) 0.057(3) 0.070(3) 0.034(2) -0.014(3) -0.006(3)
C66 0.147(7) 0.089(5) 0.107(5) 0.039(4) 0.003(5) 0.015(5)

loop_
_atom_type_symbol
_atom_type_description
_atom_type_scat_dispersion_real
_atom_type_scat_dispersion_imag
_atom_type_scat_source
C C 0.0033 0.0016 'International Tables Vol C Tables 4.2.6.8 and 6.1.1.4'
H H 0.0000 0.0000 'International Tables Vol C Tables 4.2.6.8 and 6.1.1.4'
N N 0.0061 0.0033 'International Tables Vol C Tables 4.2.6.8 and 6.1.1.4'
P P 0.1023 0.0942 'International Tables Vol C Tables 4.2.6.8 and 6.1.1.4'
La La -0.2871 2.4523 'International Tables Vol C Tables 4.2.6.8 and 6.1.1.4'
O O 0.0106 0.0060 'International Tables Vol C Tables 4.2.6.8 and 6.1.1.4'

loop_
_geom_angle_atom_site_label_1
_geom_angle_atom_site_label_2
_geom_angle_atom_site_label_3
_geom_angle
N2 La1 N1 148.99(10)
N2 La1 N3 87.54(8)
N1 La1 N3 119.36(9)
N2 La1 C46 115.83(9)
N1 La1 C46 90.53(11)
N3 La1 C46 66.74(9)
N2 La1 C24 69.59(10)
N1 La1 C24 95.41(11)
N3 La1 C24 86.19(9)
C46 La1 C24 151.47(10)
N2 La1 C2 89.27(9)
N1 La1 C2 69.40(9)
N3 La1 C2 162.69(9)
C46 La1 C2 99.64(9)
C24 La1 C2 108.58(10)
N1 P1 C1 108.84(15)
N1 P1 C13 112.75(16)
C1 P1 C13 110.09(14)
N1 P1 C7 113.69(18)
C1 P1 C7 107.00(15)
C13 P1 C7 104.26(16)
N2 P2 C23 108.69(16)
N2 P2 C29 112.74(15)
C23 P2 C29 109.93(16)
N2 P2 C35 113.64(15)
C23 P2 C35 107.96(17)
C29 P2 C35 103.71(16)
N3 P3 C45 108.28(16)
N3 P3 C51 114.38(15)
C45 P3 C51 109.62(15)
N3 P3 C57 112.68(15)
C45 P3 C57 107.83(16)
C51 P3 C57 103.82(15)
C19 N1 P1 117.3(2)
C19 N1 La1 118.0(2)
P1 N1 La1 123.51(14)
C41 N2 P2 119.1(2)
C41 N2 La1 117.18(18)
P2 N2 La1 123.49(13)
C63 N3 P3 116.4(2)
C63 N3 La1 120.6(2)
P3 N3 La1 121.62(13)
C2 C1 C6 124.3(3)
C2 C1 P1 118.6(2)
C6 C1 P1 117.1(2)
C1 C2 C3 112.9(3)
C1 C2 La1 119.4(2)
C3 C2 La1 127.5(2)
C4 C3 C2 124.1(3)
C3 C4 C5 120.5(3)
C6 C5 C4 118.6(3)
C5 C6 C1 119.6(3)
C12 C7 C8 119.3(4)
C12 C7 P1 124.4(3)
C8 C7 P1 116.2(3)
C9 C8 C7 119.6(6)
C10 C9 C8 120.6(6)
C11 C10 C9 120.5(5)
C10 C11 C12 119.9(6)
C7 C12 C11 120.0(5)
C18 C13 C14 118.4(3)
C18 C13 P1 121.2(2)
C14 C13 P1 120.1(2)
C15 C14 C13 120.6(3)
C16 C15 C14 119.9(3)
C15 C16 C17 120.0(3)
C18 C17 C16 120.3(3)
C17 C18 C13 120.8(3)
C20 C19 N1 112.1(3)
C19 C20 C21 114.2(5)
C22 C21 C20 126.6(13)
C28 C23 C24 125.0(3)
C28 C23 P2 116.6(3)
C24 C23 P2 118.4(3)
C23 C24 C25 112.4(4)
C23 C24 La1 119.6(2)
C25 C24 La1 127.8(3)
C26 C25 C24 123.8(5)
C27 C26 C25 120.7(4)
C26 C27 C28 119.3(4)
C27 C28 C23 118.7(5)
C34 C29 C30 118.7(3)
C34 C29 P2 117.5(3)
C30 C29 P2 123.8(3)
C31 C30 C29 120.3(4)
C32 C31 C30 120.7(4)
C31 C32 C33 120.0(4)
C32 C33 C34 120.0(4)
C33 C34 C29 120.3(4)
C40 C35 C36 119.1(4)
C40 C35 P2 121.0(3)
C36 C35 P2 119.7(3)
C37 C36 C35 120.1(4)
C38 C37 C36 120.3(5)
C37 C38 C39 120.3(4)
C38 C39 C40 120.3(5)
C35 C40 C39 119.8(5)
N2 C41 C42 109.9(3)
C43 C42 C41 113.7(3)
C44 C43 C42 112.4(3)
C46 C45 C50 124.6(3)
C46 C45 P3 115.2(3)
C50 C45 P3 120.2(3)
C45 C46 C47 113.2(3)
C45 C46 La1 124.3(2)
C47 C46 La1 122.1(3)
C48 C47 C46 124.5(4)
C47 C48 C49 119.7(4)
C48 C49 C50 119.6(4)
C49 C50 C45 118.5(4)
C56 C51 C52 118.9(3)
C56 C51 P3 121.6(3)
C52 C51 P3 119.2(3)
C53 C52 C51 120.6(4)
C54 C53 C52 120.1(4)
C53 C54 C55 119.6(3)
C56 C55 C54 120.7(3)
C55 C56 C51 120.1(3)
C62 C57 C58 118.4(3)
C62 C57 P3 120.1(3)
C58 C57 P3 121.4(3)
C57 C58 C59 120.7(4)
C60 C59 C58 119.9(4)
C61 C60 C59 120.1(4)
C60 C61 C62 120.3(4)
C57 C62 C61 120.6(3)
N3 C63 C64 113.9(3)
C63 C64 C65 113.5(4)
C66 C65 C64 114.4(5)

loop_
_geom_bond_atom_site_label_1
_geom_bond_atom_site_label_2
_geom_bond_distance
La1 N2 2.554(3)
La1 N1 2.557(3)
La1 N3 2.632(3)
La1 C46 2.672(4)
La1 C24 2.700(4)
La1 C2 2.713(3)
P1 N1 1.598(3)
P1 C1 1.797(3)
P1 C13 1.810(3)
P1 C7 1.816(4)
P2 N2 1.594(3)
P2 C23 1.804(4)
P2 C29 1.815(3)
P2 C35 1.828(4)
P3 N3 1.587(3)
P3 C45 1.804(3)
P3 C51 1.818(3)
P3 C57 1.821(3)
N1 C19 1.500(5)
N2 C41 1.473(4)
N3 C63 1.482(4)
C1 C2 1.410(4)
C1 C6 1.410(4)
C2 C3 1.415(4)
C3 C4 1.387(5)
C4 C5 1.393(5)
C5 C6 1.381(5)
C7 C12 1.377(6)
C7 C8 1.397(6)
C8 C9 1.388(8)
C9 C10 1.372(11)
C10 C11 1.359(10)
C11 C12 1.409(6)
C13 C18 1.395(4)
C13 C14 1.397(4)
C14 C15 1.396(5)
C15 C16 1.376(5)
C16 C17 1.387(5)
C17 C18 1.379(5)
C19 C20 1.451(6)
C20 C21 1.534(6)
C21 C22 1.103(19)
C23 C28 1.404(5)
C23 C24 1.409(5)
C24 C25 1.423(5)
C25 C26 1.381(7)
C26 C27 1.379(8)
C27 C28 1.385(6)
C29 C34 1.394(5)
C29 C30 1.396(5)
C30 C31 1.379(5)
C31 C32 1.368(6)
C32 C33 1.385(6)
C33 C34 1.387(5)
C35 C40 1.392(5)
C35 C36 1.397(6)
C36 C37 1.393(6)
C37 C38 1.369(8)
C38 C39 1.375(8)
C39 C40 1.400(6)
C41 C42 1.527(4)
C42 C43 1.520(5)
C43 C44 1.512(5)
C45 C46 1.397(5)
C45 C50 1.403(5)
C46 C47 1.405(5)
C47 C48 1.376(6)
C48 C49 1.386(7)
C49 C50 1.387(6)
C51 C56 1.388(5)
C51 C52 1.392(5)
C52 C53 1.389(5)
C53 C54 1.377(6)
C54 C55 1.383(5)
C55 C56 1.383(5)
C57 C62 1.386(5)
C57 C58 1.388(5)
C58 C59 1.392(6)
C59 C60 1.372(6)
C60 C61 1.371(6)
C61 C62 1.387(5)
C63 C64 1.497(5)
C64 C65 1.526(6)
C65 C66 1.456(9)

loop_
_platon_squeeze_void_nr
_platon_squeeze_void_average_x
_platon_squeeze_void_average_y
_platon_squeeze_void_average_z
_platon_squeeze_void_volume
_platon_squeeze_void_count_electrons
_platon_squeeze_void_content
1 -0.500 0.500 0.500 700 85 ' '
